data_2212885
loop_
_publ_author_name
'Tykarska, Ewa'
'Wierzchowski, Marcin'
'Gdaniec, Maria'
'Sobiak, Stanis\/law'

_publ_section_title
;
 2-(5-Bromo-2-methyl-4-nitroimidazol-1-yl)-1-(2-chlorophenyl)ethanone
;
_journal_coeditor_code HB2306
_journal_issue 4
_journal_name_full 'Acta Crystallographica Section E'
_journal_page_first o1669
_journal_page_last o1671
_journal_paper_doi 10.1107/S1600536807010124
_journal_volume 63
_journal_year 2007
_chemical_formula_iupac 'C12 H9 Br Cl N3 O3'
_chemical_formula_moiety 'C12 H9 Br Cl N3 O3'
_chemical_formula_sum 'C12 H9 Br Cl N3 O3'
_chemical_formula_weight 358.58
_chemical_melting_point 438
_chemical_name_systematic
;
2-(5-Bromo-2-methyl-4-nitroimidazol-1-yl)-1-(2-chlorophenyl)ethanone
;
_space_group_IT_number 9
_symmetry_cell_setting monoclinic
_symmetry_space_group_name_Hall 'C -2yc'
_symmetry_space_group_name_H-M 'C 1 c 1'
_atom_sites_solution_hydrogens geom
_atom_sites_solution_primary direct
_atom_sites_solution_secondary difmap
_audit_creation_method SHELXL97
_cell_angle_alpha 90.00
_cell_angle_beta 120.190(7)
_cell_angle_gamma 90.00
_cell_formula_units_Z 4
_cell_length_a 8.4929(8)
_cell_length_b 23.8609(13)
_cell_length_c 7.5005(5)
_cell_measurement_reflns_used 6662
_cell_measurement_temperature 220(2)
_cell_measurement_theta_max 25
_cell_measurement_theta_min 4
_cell_volume 1313.80(19)
_computing_cell_refinement 'CrysAlis CCD'
_computing_data_collection 'CrysAlis CCD (Oxford Diffraction, 2004)'
_computing_data_reduction 'CrysAlis RED (Oxford Diffraction, 2004)'
_computing_molecular_graphics
;
Stereochemical Workstation Operation Manual (Siemens, 1989) and
MERCURY (Version 1.4; Macrae <i>et al.</i>,  2006)
;
_computing_publication_material SHELXL97
_computing_structure_refinement 'SHELXL97 (Sheldrick, 1997)'
_computing_structure_solution 'SHELXS97 (Sheldrick, 1997)'
_diffrn_ambient_temperature 220(2)
_diffrn_measured_fraction_theta_full 0.996
_diffrn_measured_fraction_theta_max 0.996
_diffrn_measurement_device_type 'Kuma KM-4 CCD \k-geometry'
_diffrn_measurement_method \w
_diffrn_radiation_type MoK\a
_diffrn_radiation_wavelength 0.71073
_diffrn_reflns_av_R_equivalents 0.0225
_diffrn_reflns_av_sigmaI/netI 0.0199
_diffrn_reflns_limit_h_max 10
_diffrn_reflns_limit_h_min -10
_diffrn_reflns_limit_k_max 29
_diffrn_reflns_limit_k_min -23
_diffrn_reflns_limit_l_max 9
_diffrn_reflns_limit_l_min -9
_diffrn_reflns_number 6500
_diffrn_reflns_theta_full 26.55
_diffrn_reflns_theta_max 26.55
_diffrn_reflns_theta_min 3.42
_diffrn_standards_number 0
_exptl_absorpt_coefficient_mu 3.342
_exptl_absorpt_correction_T_max 0.367
_exptl_absorpt_correction_T_min 0.135
_exptl_absorpt_correction_type multi-scan
_exptl_absorpt_process_details '(CrysAlis RED; Oxford Diffraction, 2004)'
_exptl_crystal_colour colourless
_exptl_crystal_density_diffrn 1.813
_exptl_crystal_density_method 'not measured'
_exptl_crystal_description prism
_exptl_crystal_F_000 712
_exptl_crystal_size_max 0.6
_exptl_crystal_size_mid 0.5
_exptl_crystal_size_min 0.3
_refine_diff_density_max 0.266
_refine_diff_density_min -0.416
_refine_ls_abs_structure_details 'Flack (1983), with 1193 Friedel pairs'
_refine_ls_abs_structure_Flack -0.008(6)
_refine_ls_extinction_coef 0.0017(3)
_refine_ls_extinction_expression Fc^*^=kFc[1+0.001xFc^2^\l^3^/sin(2\q)]^-1/4^
_refine_ls_extinction_method 'SHELXL97 (Sheldrick, 1997)'
_refine_ls_goodness_of_fit_ref 1.097
_refine_ls_hydrogen_treatment constr
_refine_ls_matrix_type full
_refine_ls_number_parameters 182
_refine_ls_number_reflns 2565
_refine_ls_number_restraints 2
_refine_ls_restrained_S_all 1.096
_refine_ls_R_factor_all 0.0232
_refine_ls_R_factor_gt 0.0222
_refine_ls_shift/su_max 0.000
_refine_ls_shift/su_mean 0.000
_refine_ls_structure_factor_coef Fsqd
_refine_ls_weighting_details 'calc w = 1/[\s^2^(Fo^2^)+(0.0258P)^2^+0.8352P] where P=(Fo^2^+2Fc^2^)/3'
_refine_ls_weighting_scheme calc
_refine_ls_wR_factor_gt 0.0533
_refine_ls_wR_factor_ref 0.0539
_reflns_number_gt 2476
_reflns_number_total 2565
_reflns_threshold_expression I>2\s(I)
_cod_data_source_file hb2306.cif
_cod_data_source_block I
_cod_original_sg_symbol_H-M 'C c'
_cod_database_code 2212885
_cod_database_fobs_code 2212885

loop_
_symmetry_equiv_pos_as_xyz
'x, y, z'
'x, -y, z+1/2'
'x+1/2, y+1/2, z'
'x+1/2, -y+1/2, z+1/2'

loop_
_atom_site_type_symbol
_atom_site_label
_atom_site_fract_x
_atom_site_fract_y
_atom_site_fract_z
_atom_site_U_iso_or_equiv
_atom_site_adp_type
_atom_site_calc_flag
_atom_site_refinement_flags
_atom_site_occupancy
Br Br 0.01570(5) 0.132160(12) 0.82709(5) 0.04182(10) Uani d . 1
Cl Cl 0.35807(11) -0.03924(3) 0.67951(14) 0.0482(2) Uani d . 1
N N1 0.1425(3) 0.17544(9) 0.5724(3) 0.0273(5) Uani d . 1
C C2 0.0814(3) 0.20138(11) 0.3871(4) 0.0266(6) Uani d . 1
C C14 0.2010(4) 0.21991(14) 0.3097(5) 0.0388(7) Uani d . 1
H H14A 0.1287 0.2359 0.1749 0.058 Uiso calc R 1
H H14B 0.2677 0.1884 0.3022 0.058 Uiso calc R 1
H H14C 0.2848 0.2475 0.4016 0.058 Uiso calc R 1
N N3 -0.0967(3) 0.20899(10) 0.2916(4) 0.0270(5) Uani d . 1
C C4 -0.1495(3) 0.18681(11) 0.4199(4) 0.0253(5) Uani d . 1
N N2 -0.3360(3) 0.18653(9) 0.3665(3) 0.0293(5) Uani d . 1
O O2 -0.3738(3) 0.16650(9) 0.4908(3) 0.0431(5) Uani d . 1
O O3 -0.4490(2) 0.20623(9) 0.1997(3) 0.0435(5) Uani d . 1
C C5 -0.0044(3) 0.16559(11) 0.5954(4) 0.0264(5) Uani d . 1
C C6 0.3272(3) 0.15541(11) 0.7106(4) 0.0309(6) Uani d . 1
H H6A 0.3590 0.1616 0.8527 0.037 Uiso calc R 1
H H6B 0.4125 0.1762 0.6857 0.037 Uiso calc R 1
C C7 0.3403(4) 0.09294(13) 0.6747(5) 0.0309(7) Uani d . 1
O O1 0.2140(3) 0.07010(11) 0.5333(4) 0.0632(9) Uani d . 1
C C8 0.5137(4) 0.06424(9) 0.8200(6) 0.0250(4) Uani d . 1
C C9 0.5346(4) 0.00590(10) 0.8329(6) 0.0283(5) Uani d . 1
C C10 0.6982(4) -0.01860(14) 0.9729(5) 0.0404(7) Uani d . 1
H H10 0.7092 -0.0574 0.9796 0.048 Uiso calc R 1
C C11 0.8455(4) 0.01427(13) 1.1027(4) 0.0383(7) Uani d . 1
H H11 0.9555 -0.0024 1.1966 0.046 Uiso calc R 1
C C12 0.8298(4) 0.07133(14) 1.0936(5) 0.0346(7) Uani d . 1
H H12 0.9292 0.0935 1.1803 0.042 Uiso calc R 1
C C13 0.6654(4) 0.09599(13) 0.9548(5) 0.0291(6) Uani d . 1
H H13 0.6558 0.1349 0.9514 0.035 Uiso calc R 1

loop_
_atom_site_aniso_label
_atom_site_aniso_U_11
_atom_site_aniso_U_22
_atom_site_aniso_U_33
_atom_site_aniso_U_12
_atom_site_aniso_U_13
_atom_site_aniso_U_23
Br 0.04432(14) 0.04347(16) 0.02877(12) 0.00158(16) 0.01177(10) 0.00742(16)
Cl 0.0430(4) 0.0342(4) 0.0565(5) -0.0104(4) 0.0168(4) -0.0112(4)
N1 0.0182(9) 0.0250(11) 0.0261(10) 0.0031(8) 0.0019(8) -0.0010(9)
C2 0.0231(12) 0.0226(14) 0.0271(14) 0.0029(10) 0.0073(10) -0.0014(10)
C14 0.0276(13) 0.051(2) 0.0362(14) -0.0007(12) 0.0147(11) 0.0036(13)
N3 0.0214(10) 0.0268(12) 0.0266(11) 0.0035(9) 0.0073(9) 0.0020(9)
C4 0.0217(11) 0.0220(13) 0.0272(12) 0.0039(9) 0.0087(9) -0.0003(10)
N2 0.0246(10) 0.0241(11) 0.0346(11) 0.0027(8) 0.0115(9) -0.0009(9)
O2 0.0352(10) 0.0486(14) 0.0504(12) 0.0041(9) 0.0251(10) 0.0103(11)
O3 0.0235(9) 0.0518(14) 0.0432(11) 0.0096(9) 0.0078(8) 0.0140(10)
C5 0.0235(11) 0.0220(13) 0.0261(12) 0.0006(9) 0.0069(9) -0.0019(10)
C6 0.0177(10) 0.0267(13) 0.0314(13) 0.0035(10) -0.0003(9) -0.0024(11)
C7 0.0225(13) 0.0315(15) 0.0282(15) 0.0052(12) 0.0050(11) -0.0013(13)
O1 0.0360(12) 0.0452(16) 0.0548(17) 0.0117(11) -0.0169(12) -0.0233(13)
C8 0.0224(9) 0.0264(11) 0.0237(9) 0.0030(14) 0.0096(8) 0.0000(14)
C9 0.0272(13) 0.0287(12) 0.0295(11) -0.0048(12) 0.0145(10) -0.0062(14)
C10 0.0425(17) 0.0305(16) 0.0456(18) 0.0121(14) 0.0202(14) 0.0059(14)
C11 0.0281(13) 0.0413(17) 0.0360(15) 0.0112(12) 0.0089(12) 0.0121(12)
C12 0.0239(13) 0.0345(18) 0.0340(16) 0.0056(12) 0.0060(12) 0.0022(13)
C13 0.0222(13) 0.0251(15) 0.0305(15) 0.0056(11) 0.0062(12) 0.0036(12)

loop_
_atom_type_symbol
_atom_type_description
_atom_type_scat_dispersion_real
_atom_type_scat_dispersion_imag
_atom_type_scat_source
C C 0.0033 0.0016 'International Tables Vol C Tables 4.2.6.8 and 6.1.1.4'
H H 0.0000 0.0000 'International Tables Vol C Tables 4.2.6.8 and 6.1.1.4'
N N 0.0061 0.0033 'International Tables Vol C Tables 4.2.6.8 and 6.1.1.4'
O O 0.0106 0.0060 'International Tables Vol C Tables 4.2.6.8 and 6.1.1.4'
Cl Cl 0.1484 0.1585 'International Tables Vol C Tables 4.2.6.8 and 6.1.1.4'
Br Br -0.2901 2.4595 'International Tables Vol C Tables 4.2.6.8 and 6.1.1.4'

loop_
_geom_angle_atom_site_label_1
_geom_angle_atom_site_label_2
_geom_angle_atom_site_label_3
_geom_angle
_geom_angle_publ_flag
C5 N1 C2 107.68(19) y
C5 N1 C6 125.4(2) ?
C2 N1 C6 126.5(2) ?
N3 C2 N1 111.1(2) y
N3 C2 C14 125.1(3) ?
N1 C2 C14 123.7(2) ?
C2 C14 H14A 109.5 ?
C2 C14 H14B 109.5 ?
H14A C14 H14B 109.5 ?
C2 C14 H14C 109.5 ?
H14A C14 H14C 109.5 ?
H14B C14 H14C 109.5 ?
C2 N3 C4 105.0(2) y
N3 C4 C5 111.6(2) y
N3 C4 N2 121.3(2) y
C5 C4 N2 127.1(2) y
O3 N2 O2 123.8(2) ?
O3 N2 C4 118.3(2) ?
O2 N2 C4 117.9(2) ?
N1 C5 C4 104.7(2) y
N1 C5 Br 122.54(17) y
C4 C5 Br 132.8(2) y
N1 C6 C7 110.0(2) ?
N1 C6 H6A 109.7 ?
C7 C6 H6A 109.7 ?
N1 C6 H6B 109.7 ?
C7 C6 H6B 109.7 ?
H6A C6 H6B 108.2 ?
O1 C7 C8 123.8(3) ?
O1 C7 C6 119.2(3) ?
C8 C7 C6 116.9(2) ?
C13 C8 C9 116.8(3) y
C13 C8 C7 119.6(2) ?
C9 C8 C7 123.6(3) ?
C10 C9 C8 121.2(3) y
C10 C9 Cl 116.5(2) y
C8 C9 Cl 122.4(2) y
C11 C10 C9 120.3(3) ?
C11 C10 H10 119.9 ?
C9 C10 H10 119.9 ?
C12 C11 C10 120.0(3) ?
C12 C11 H11 120.0 ?
C10 C11 H11 120.0 ?
C11 C12 C13 119.8(3) ?
C11 C12 H12 120.1 ?
C13 C12 H12 120.1 ?
C12 C13 C8 121.9(3) ?
C12 C13 H13 119.0 ?
C8 C13 H13 119.0 ?

loop_
_geom_bond_atom_site_label_1
_geom_bond_atom_site_label_2
_geom_bond_distance
Br C5 1.840(3)
Cl C9 1.731(3)
N1 C5 1.363(3)
N1 C2 1.363(3)
N1 C6 1.459(3)
C2 N3 1.321(3)
C2 C14 1.469(4)
C14 H14A 0.9600
C14 H14B 0.9600
C14 H14C 0.9600
N3 C4 1.357(4)
C4 C5 1.369(3)
C4 N2 1.425(3)
N2 O3 1.225(3)
N2 O2 1.225(3)
C6 C7 1.529(4)
C6 H6A 0.9700
C6 H6B 0.9700
C7 O1 1.195(4)
C7 C8 1.487(4)
C8 C13 1.395(4)
C8 C9 1.401(3)
C9 C10 1.381(4)
C10 C11 1.379(5)
C10 H10 0.9300
C11 C12 1.366(5)
C11 H11 0.9300
C12 C13 1.385(4)
C12 H12 0.9300
C13 H13 0.9300

loop_
_geom_hbond_atom_site_label_D
_geom_hbond_atom_site_label_H
_geom_hbond_atom_site_label_A
_geom_hbond_site_symmetry_A
_geom_hbond_distance_DH
_geom_hbond_distance_HA
_geom_hbond_distance_DA
_geom_hbond_angle_DHA
C6 H6A O3 1_656 0.97 2.51 3.395(3) 152

loop_
_geom_torsion_atom_site_label_1
_geom_torsion_atom_site_label_2
_geom_torsion_atom_site_label_3
_geom_torsion_atom_site_label_4
_geom_torsion
C5 N1 C2 N3 0.5(3)
C6 N1 C2 N3 173.6(2)
C5 N1 C2 C14 178.5(3)
C6 N1 C2 C14 -8.4(4)
N1 C2 N3 C4 -0.5(3)
C14 C2 N3 C4 -178.4(3)
C2 N3 C4 C5 0.2(3)
C2 N3 C4 N2 -179.0(2)
N3 C4 N2 O3 1.0(4)
C5 C4 N2 O3 -178.1(3)
N3 C4 N2 O2 -179.0(2)
C5 C4 N2 O2 1.8(4)
C2 N1 C5 C4 -0.4(3)
C6 N1 C5 C4 -173.5(2)
C2 N1 C5 Br -178.88(18)
C6 N1 C5 Br 8.0(4)
N3 C4 C5 N1 0.1(3)
N2 C4 C5 N1 179.3(2)
N3 C4 C5 Br 178.4(2)
N2 C4 C5 Br -2.4(5)
C5 N1 C6 C7 75.5(3)
C2 N1 C6 C7 -96.4(3)
N1 C6 C7 O1 7.6(5)
N1 C6 C7 C8 -172.9(3)
O1 C7 C8 C13 167.6(3)
C6 C7 C8 C13 -11.8(6)
O1 C7 C8 C9 -13.4(6)
C6 C7 C8 C9 167.2(3)
C13 C8 C9 C10 0.0(6)
C7 C8 C9 C10 -179.1(3)
C13 C8 C9 Cl 178.8(3)
C7 C8 C9 Cl -0.2(6)
C8 C9 C10 C11 -0.4(6)
Cl C9 C10 C11 -179.3(3)
C9 C10 C11 C12 0.1(5)
C10 C11 C12 C13 0.5(5)
C11 C12 C13 C8 -0.9(6)
C9 C8 C13 C12 0.7(6)
C7 C8 C13 C12 179.8(3)

loop_
_cod_related_entry_id
_cod_related_entry_database
_cod_related_entry_code
1 ChemSpider 21125018
